data_4034507
loop_
_publ_author_name
'Kortus, Daniel'
'Mik\<s\'atko, Ji\<r\'i'
'Kundr\'at, Ond\<rej'
'Babor, Martin'
'Eigner, V\'aclav'
'Dvo\<r\'akov\'a, Hana'
'Lhot\'ak, Pavel'

_publ_section_title
;
 Chemistry of 2,14-Dithiacalix[4]arene: Alkylation and Conformational
 Behavior of Peralkylated Products.
;
_journal_issue 18
_journal_name_full 'The Journal of organic chemistry'
_journal_page_first 11572
_journal_page_last 11580
_journal_paper_doi 10.1021/acs.joc.9b01493
_journal_volume 84
_journal_year 2019
_chemical_absolute_configuration ad
_chemical_formula_moiety 'C58 H84 O4 S2'
_chemical_formula_sum 'C58 H84 O4 S2'
_chemical_formula_weight 909.43
_space_group_IT_number 145
_space_group_name_Hall 'P 32'
_space_group_name_H-M_alt 'P 32'
_symmetry_cell_setting trigonal
_symmetry_space_group_name_H-M 'P 32'
_atom_sites_solution_hydrogens difmap
_atom_sites_solution_primary other
_cell_angle_alpha 90
_cell_angle_beta 90
_cell_angle_gamma 120
_cell_formula_units_Z 3
_cell_length_a 13.8672(4)
_cell_length_b 13.8672(4)
_cell_length_c 24.9165(7)
_cell_measurement_reflns_used 936
_cell_measurement_temperature 180
_cell_measurement_theta_max 69
_cell_measurement_theta_min 4
_cell_volume 4149.5(2)
_computing_cell_refinement 'USER DEFINED CELL REFINEMENT'
_computing_data_collection 'USER DEFINED DATA COLLECTION'
_computing_data_reduction 'USER DEFINED DATA REDUCTION'
_computing_molecular_graphics 'CAMERON (Watkin et al., 1996)'
_computing_publication_material 'CRYSTALS (Betteridge et al., 2003)'
_computing_structure_refinement 'CRYSTALS (Betteridge et al., 2003)'
_computing_structure_solution 'USER DEFINED STRUCTURE SOLUTION'
_diffrn_ambient_temperature 180
_diffrn_measured_fraction_theta_full 1.000
_diffrn_measured_fraction_theta_max 1.000
_diffrn_measurement_device Serial
_diffrn_measurement_device_type Unknown
_diffrn_measurement_method \w
_diffrn_radiation_monochromator graphite
_diffrn_radiation_type 'Cu K\a'
_diffrn_radiation_wavelength 1.54178
_diffrn_reflns_av_R_equivalents 0.045
_diffrn_reflns_limit_h_max 16
_diffrn_reflns_limit_h_min -16
_diffrn_reflns_limit_k_max 16
_diffrn_reflns_limit_k_min -16
_diffrn_reflns_limit_l_max 30
_diffrn_reflns_limit_l_min -30
_diffrn_reflns_number 48007
_diffrn_reflns_theta_full 70.055
_diffrn_reflns_theta_max 70.055
_diffrn_reflns_theta_min 3.680
_diffrn_standards_number 0
_exptl_absorpt_coefficient_mu 1.188
_exptl_absorpt_correction_T_max 0.93
_exptl_absorpt_correction_T_min 0.78
_exptl_absorpt_correction_type multi-scan
_exptl_absorpt_process_details 'DENZO/SCALEPACK (Otwinowski & Minor, 1997)'
_exptl_crystal_colour colorless
_exptl_crystal_density_diffrn 1.092
_exptl_crystal_density_method 'not measured'
_exptl_crystal_description plate
_exptl_crystal_F_000 1488
_exptl_crystal_size_max 0.315
_exptl_crystal_size_mid 0.211
_exptl_crystal_size_min 0.064
_refine_diff_density_max 1.08
_refine_diff_density_min -0.43
_refine_ls_abs_structure_details 'Flack (1983), 5196 Friedel-pairs'
_refine_ls_abs_structure_Flack 0.08(2)
_refine_ls_extinction_method None
_refine_ls_goodness_of_fit_ref 1.0303
_refine_ls_hydrogen_treatment constr
_refine_ls_matrix_type full
_refine_ls_number_parameters 633
_refine_ls_number_reflns 10448
_refine_ls_number_restraints 205
_refine_ls_R_factor_all 0.0808
_refine_ls_R_factor_gt 0.0740
_refine_ls_shift/su_max 0.0041752
_refine_ls_shift/su_mean 0.0001098
_refine_ls_structure_factor_coef Fsqd
_refine_ls_weighting_details
;
 Method= Modified Sheldrick 
 w=1/[\s^2^(F^2^) + ( 0.14P)^2^ + 1.92P] 
 ,where P=(max(Fo^2^,0) + 2Fc^2^)/3 
;
_refine_ls_weighting_scheme calc
_refine_ls_wR_factor_all 0.2110
_refine_ls_wR_factor_gt 0.2005
_refine_ls_wR_factor_ref 0.2110
_reflns_limit_h_max 8
_reflns_limit_h_min -16
_reflns_limit_k_max 16
_reflns_limit_k_min 0
_reflns_limit_l_max 30
_reflns_limit_l_min -30
_reflns_number_gt 9328
_reflns_number_total 10448
_reflns_threshold_expression I>2.0\s(I)
_oxford_diffrn_Wilson_B_factor 3.48
_oxford_diffrn_Wilson_scale 45.77
_oxford_refine_ls_r_factor_ref 0.0808
_oxford_refine_ls_scale 0.15689(13)
_oxford_reflns_number_all 10448
_oxford_reflns_threshold_expression_ref I>-3.0\s(I)
_cod_data_source_file jo9b01493_si_002.cif
_cod_data_source_block I
_cod_depositor_comments
;
The following automatic conversions were performed:

data item '_atom_sites_solution_primary' value 'Other' was changed to
'other' in accordance with the
/home/data/users/saulius/crontab/automatic-downloads/current/ACS/lib/dictionaries/cif_core.dic
dictionary named 'cif_core.dic' version 2.4.2 last updated on
2011-04-26.

Automatic conversion script
Id: cif_fix_values 6909 2019-04-08 15:41:33Z antanas 
;
_cod_original_sg_symbol_H-M 'P 32 '
_cod_database_code 4034507

loop_
_symmetry_equiv_pos_as_xyz
x,y,z
-y,x-y,z+2/3
-x+y,-x,z+1/3

loop_
_atom_site_label
_atom_site_type_symbol
_atom_site_fract_x
_atom_site_fract_y
_atom_site_fract_z
_atom_site_U_iso_or_equiv
_atom_site_occupancy
_atom_site_adp_type
_atom_site_refinement_flags_posn
_atom_site_refinement_flags_adp
_atom_site_refinement_flags_occupancy
_atom_site_disorder_assembly
_atom_site_disorder_group
C1 C 0.4117(3) 0.6819(3) 0.40518(17) 0.0383 1.0000 Uani . . . . .
S2 S 0.37594(8) 0.59618(8) 0.46374(9) 0.0425 1.0000 Uani . . . . .
C3 C 0.4804(3) 0.6967(3) 0.50747(17) 0.0376 1.0000 Uani . . . . .
C4 C 0.4527(4) 0.7574(4) 0.54198(19) 0.0426 1.0000 Uani . . . . .
C5 C 0.5331(4) 0.8438(4) 0.57329(19) 0.0475 1.0000 Uani . . . . .
C6 C 0.6425(4) 0.8663(4) 0.56785(18) 0.0450 1.0000 Uani . . . . .
C7 C 0.6735(3) 0.8079(3) 0.53433(17) 0.0396 1.0000 Uani . . . . .
C8 C 0.7959(4) 0.8389(4) 0.52872(18) 0.0446 1.0000 Uani . . . . .
C9 C 0.8461(3) 0.9087(4) 0.47780(17) 0.0392 1.0000 Uani . . . . .
C10 C 0.8542(4) 1.0128(4) 0.47527(18) 0.0420 1.0000 Uani . . . . .
C11 C 0.8976(3) 1.0817(4) 0.43035(18) 0.0428 1.0000 Uani . . . . .
C12 C 0.9298(3) 1.0405(3) 0.38722(18) 0.0400 1.0000 Uani . . . . .
C13 C 0.9209(3) 0.9363(3) 0.38864(18) 0.0384 1.0000 Uani . . . . .
S14 S 0.95688(8) 0.88668(9) 0.32999(9) 0.0426 1.0000 Uani . . . . .
C15 C 0.8526(3) 0.8827(3) 0.28630(17) 0.0368 1.0000 Uani . . . . .
C16 C 0.8797(4) 0.9702(4) 0.25131(19) 0.0437 1.0000 Uani . . . . .
C17 C 0.7995(4) 0.9764(4) 0.22041(19) 0.0474 1.0000 Uani . . . . .
C18 C 0.6911(4) 0.8902(4) 0.22502(18) 0.0458 1.0000 Uani . . . . .
C19 C 0.6598(4) 0.8005(4) 0.25948(17) 0.0407 1.0000 Uani . . . . .
C20 C 0.5381(4) 0.7106(4) 0.26512(17) 0.0444 1.0000 Uani . . . . .
C21 C 0.4866(3) 0.7295(3) 0.31562(17) 0.0399 1.0000 Uani . . . . .
C22 C 0.4778(4) 0.8249(4) 0.31855(18) 0.0426 1.0000 Uani . . . . .
C23 C 0.4347(3) 0.8500(3) 0.36337(19) 0.0433 1.0000 Uani . . . . .
C24 C 0.4029(3) 0.7772(3) 0.40650(18) 0.0418 1.0000 Uani . . . . .
C25 C 0.4510(3) 0.6557(3) 0.35865(18) 0.0381 1.0000 Uani . . . . .
C26 C 0.7430(3) 0.7953(3) 0.28967(16) 0.0366 1.0000 Uani . . . . .
C27 C 0.8818(3) 0.8712(3) 0.43538(17) 0.0369 1.0000 Uani . . . . .
C28 C 0.5896(3) 0.7189(3) 0.50431(16) 0.0373 1.0000 Uani . . . . .
C29 C 0.5002(6) 0.9141(5) 0.6086(3) 0.0742 1.0000 Uani D U . . .
C30 C 0.5183(11) 1.0128(9) 0.5784(4) 0.1225 1.0000 Uani . U . . .
C31 C 0.4111(10) 0.8394(8) 0.6465(5) 0.1506 1.0000 Uani D U . . .
C32 C 0.5890(9) 0.9749(9) 0.6532(4) 0.1123 1.0000 Uani . U . . .
C33 C 0.4217(5) 0.9534(4) 0.3659(2) 0.0533 1.0000 Uani . . . . .
C34 C 0.4669(9) 1.0275(7) 0.3174(3) 0.1050 1.0000 Uani . . . . .
C35 C 0.2971(7) 0.9171(6) 0.3712(4) 0.0958 1.0000 Uani . . . . .
C36 C 0.4803(11) 1.0209(7) 0.4142(4) 0.1193 1.0000 Uani . . . . .
C37 C 0.9121(4) 1.1995(4) 0.4279(2) 0.0540 1.0000 Uani D . . . .
C38 C 0.8486(11) 1.2050(9) 0.3796(4) 0.1302 1.0000 Uani D . . . .
C39 C 0.8694(9) 1.2285(7) 0.4768(3) 0.1082 1.0000 Uani . . . . .
C40 C 1.0355(6) 1.2868(5) 0.4223(4) 0.1022 1.0000 Uani D . . . .
C41 C 0.8309(5) 1.0771(5) 0.1835(2) 0.0713 1.0000 Uani D U . . .
C42 C 0.8746(13) 1.1804(7) 0.2153(4) 0.1512 1.0000 Uani D U . . .
C43 C 0.7426(8) 1.0535(8) 0.1417(4) 0.1248 1.0000 Uani D U . . .
C44 C 0.9246(9) 1.0932(10) 0.1464(5) 0.1331 1.0000 Uani D U . . .
O45 O 0.4556(2) 0.5588(2) 0.35537(14) 0.0422 1.0000 Uani . . . . .
C46 C 0.3502(4) 0.4642(4) 0.3428(3) 0.0626 1.0000 Uani D . . . .
C47 C 0.3659(5) 0.3679(4) 0.3307(3) 0.0683 1.0000 Uani D . . . .
C48 C 0.2521(6) 0.2632(6) 0.3165(4) 0.1013 1.0000 Uani D . . . .
C49 C 0.2703(9) 0.1676(6) 0.3061(5) 0.1429 1.0000 Uani D . . . .
O50 O 0.8772(2) 0.7701(2) 0.43826(14) 0.0433 1.0000 Uani . . . . .
C51 C 0.9829(4) 0.7807(4) 0.4508(3) 0.0629 1.0000 Uani D . . . .
C52 C 0.9694(5) 0.6705(5) 0.4628(2) 0.0628 1.0000 Uani D . . . .
C53 C 1.0795(6) 0.6762(6) 0.4759(3) 0.0828 1.0000 Uani D . . . .
C54 C 1.0652(9) 0.5647(9) 0.4868(5) 0.1385 1.0000 Uani D . . . .
O55 O 0.6216(2) 0.6633(2) 0.47014(14) 0.0433 1.0000 Uani . U . . .
C56 C 0.5822(6) 0.5487(5) 0.4831(3) 0.0756 1.0000 Uani D U . . .
C57 C 0.6726(10) 0.5252(9) 0.5008(8) 0.1019 0.542(8) Uani D U P 1 2
C58 C 0.6330(11) 0.4032(10) 0.5093(9) 0.1031 0.542(8) Uani D U P 1 2
O59 O 0.7115(2) 0.7084(2) 0.32389(14) 0.0434 1.0000 Uani . U . . .
C60 C 0.7479(6) 0.6321(5) 0.3114(3) 0.0833 1.0000 Uani . U . . .
C61 C 0.6938(14) 0.5368(10) 0.3454(9) 0.1077 0.542(8) Uani D U P 1 2
C62 C 0.7074(15) 0.4391(10) 0.3302(7) 0.1085 0.542(8) Uani D U P 1 2
C157 C 0.6400(17) 0.5078(12) 0.4507(10) 0.1037 0.458(8) Uani D U P 1 1
C158 C 0.6142(14) 0.3899(12) 0.4555(10) 0.1046 0.458(8) Uani D U P 1 1
C161 C 0.6615(15) 0.5192(12) 0.2937(10) 0.1002 0.458(8) Uani D U P 1 1
C162 C 0.7022(16) 0.4415(12) 0.2788(9) 0.1009 0.458(8) Uani D U P 1 1
C70 C 0.7299(12) 0.3837(12) 0.5183(8) 0.1039 0.542(8) Uani D U P 1 2
C170 C 0.6953(14) 0.3487(15) 0.4567(9) 0.1051 0.458(8) Uani D U P 1 1
C163 C 0.6007(15) 0.3230(12) 0.2677(9) 0.1022 0.458(8) Uani D U P 1 1
C63 C 0.6550(14) 0.3419(11) 0.3678(7) 0.1096 0.542(8) Uani D U P 1 2
H41 H 0.3773 0.7401 0.5444 0.0517 1.0000 Uiso R . . . .
H61 H 0.6986 0.9254 0.5885 0.0546 1.0000 Uiso R . . . .
H81 H 0.8364 0.8808 0.5592 0.0542 1.0000 Uiso R . . . .
H82 H 0.8003 0.7728 0.5265 0.0542 1.0000 Uiso R . . . .
H101 H 0.8295 1.0378 0.5049 0.0510 1.0000 Uiso R . . . .
H121 H 0.9587 1.0849 0.3559 0.0480 1.0000 Uiso R . . . .
H161 H 0.9553 1.0275 0.2483 0.0531 1.0000 Uiso R . . . .
H181 H 0.6353 0.8922 0.2038 0.0557 1.0000 Uiso R . . . .
H201 H 0.5333 0.6399 0.2674 0.0543 1.0000 Uiso R . . . .
H202 H 0.4982 0.7124 0.2345 0.0543 1.0000 Uiso R . . . .
H221 H 0.5022 0.8748 0.2890 0.0515 1.0000 Uiso R . . . .
H241 H 0.3737 0.7928 0.4377 0.0509 1.0000 Uiso R . . . .
H301 H 0.4985 1.0569 0.5999 0.1490 1.0000 Uiso R . . . .
H302 H 0.5945 1.0556 0.5685 0.1490 1.0000 Uiso R . . . .
H303 H 0.4734 0.9893 0.5470 0.1490 1.0000 Uiso R . . . .
H311 H 0.3911 0.8829 0.6683 0.1916 1.0000 Uiso R . . . .
H312 H 0.4316 0.7970 0.6688 0.1916 1.0000 Uiso R . . . .
H313 H 0.3495 0.7907 0.6248 0.1916 1.0000 Uiso R . . . .
H321 H 0.5684 1.0182 0.6748 0.1364 1.0000 Uiso R . . . .
H322 H 0.5934 0.9209 0.6749 0.1364 1.0000 Uiso R . . . .
H323 H 0.6594 1.0221 0.6371 0.1364 1.0000 Uiso R . . . .
H341 H 0.4565 1.0898 0.3214 0.1244 1.0000 Uiso R . . . .
H342 H 0.5439 1.0525 0.3133 0.1244 1.0000 Uiso R . . . .
H343 H 0.4276 0.9860 0.2867 0.1244 1.0000 Uiso R . . . .
H351 H 0.2890 0.9812 0.3727 0.1156 1.0000 Uiso R . . . .
H352 H 0.2676 0.8744 0.4029 0.1156 1.0000 Uiso R . . . .
H353 H 0.2580 0.8734 0.3409 0.1156 1.0000 Uiso R . . . .
H361 H 0.4721 1.0848 0.4156 0.1409 1.0000 Uiso R . . . .
H362 H 0.5572 1.0434 0.4123 0.1409 1.0000 Uiso R . . . .
H363 H 0.4488 0.9772 0.4455 0.1409 1.0000 Uiso R . . . .
H381 H 0.8564 1.2769 0.3773 0.1520 1.0000 Uiso R . . . .
H382 H 0.8776 1.1905 0.3480 0.1520 1.0000 Uiso R . . . .
H383 H 0.7720 1.1507 0.3831 0.1520 1.0000 Uiso R . . . .
H391 H 0.8802 1.3014 0.4730 0.1322 1.0000 Uiso R . . . .
H392 H 0.9084 1.2257 0.5075 0.1322 1.0000 Uiso R . . . .
H393 H 0.7922 1.1766 0.4808 0.1322 1.0000 Uiso R . . . .
H401 H 1.0433 1.3588 0.4207 0.1247 1.0000 Uiso R . . . .
H402 H 1.0753 1.2826 0.4524 0.1247 1.0000 Uiso R . . . .
H403 H 1.0644 1.2733 0.3904 0.1247 1.0000 Uiso R . . . .
H421 H 0.8938 1.2417 0.1920 0.1769 1.0000 Uiso R . . . .
H422 H 0.9372 1.1950 0.2367 0.1769 1.0000 Uiso R . . . .
H423 H 0.8149 1.1699 0.2380 0.1769 1.0000 Uiso R . . . .
H431 H 0.7652 1.1175 0.1199 0.1478 1.0000 Uiso R . . . .
H432 H 0.6748 1.0352 0.1594 0.1478 1.0000 Uiso R . . . .
H433 H 0.7319 0.9928 0.1199 0.1478 1.0000 Uiso R . . . .
H441 H 0.9444 1.1553 0.1237 0.1568 1.0000 Uiso R . . . .
H442 H 0.9879 1.1051 0.1665 0.1568 1.0000 Uiso R . . . .
H443 H 0.8990 1.0279 0.1252 0.1568 1.0000 Uiso R . . . .
H461 H 0.3015 0.4467 0.3726 0.0752 1.0000 Uiso R . . . .
H462 H 0.3191 0.4802 0.3125 0.0752 1.0000 Uiso R . . . .
H471 H 0.3982 0.3533 0.3610 0.0821 1.0000 Uiso R . . . .
H472 H 0.4144 0.3860 0.3008 0.0821 1.0000 Uiso R . . . .
H511 H 1.0133 0.8273 0.4813 0.0763 1.0000 Uiso R . . . .
H512 H 1.0318 0.8129 0.4211 0.0763 1.0000 Uiso R . . . .
H521 H 0.9205 0.6391 0.4925 0.0767 1.0000 Uiso R . . . .
H522 H 0.9379 0.6241 0.4322 0.0767 1.0000 Uiso R . . . .
H531 H 1.1104 0.7211 0.5069 0.1033 1.0000 Uiso R . . . .
H532 H 1.1291 0.7088 0.4465 0.1033 1.0000 Uiso R . . . .
H541 H 1.1351 0.5712 0.4950 0.1622 1.0000 Uiso R . . . .
H542 H 1.0159 0.5316 0.5162 0.1622 1.0000 Uiso R . . . .
H543 H 1.0347 0.5194 0.4558 0.1622 1.0000 Uiso R . . . .
H561 H 0.5972 0.5429 0.5198 0.0910 0.458(8) Uiso R . P 1 1
H562 H 0.5043 0.5062 0.4769 0.0910 0.458(8) Uiso R . P 1 1
H563 H 0.5295 0.5279 0.5113 0.0910 0.542(8) Uiso R . P 1 2
H564 H 0.5470 0.5049 0.4522 0.0910 0.542(8) Uiso R . P 1 2
H571 H 0.7061 0.5674 0.5323 0.1238 0.542(8) Uiso R . P 1 2
H572 H 0.7265 0.5484 0.4730 0.1238 0.542(8) Uiso R . P 1 2
H581 H 0.5980 0.3854 0.5435 0.1255 0.542(8) Uiso R . P 1 2
H582 H 0.5809 0.3580 0.4827 0.1255 0.542(8) Uiso R . P 1 2
H601 H 0.7828 0.6240 0.3425 0.0994 0.458(8) Uiso R . P 1 1
H602 H 0.8010 0.6639 0.2833 0.0994 0.458(8) Uiso R . P 1 1
H603 H 0.8260 0.6670 0.3169 0.0994 0.542(8) Uiso R . P 1 2
H604 H 0.7313 0.6101 0.2749 0.0994 0.542(8) Uiso R . P 1 2
H611 H 0.7203 0.5593 0.3810 0.1304 0.542(8) Uiso R . P 1 2
H612 H 0.6163 0.5114 0.3441 0.1304 0.542(8) Uiso R . P 1 2
H621 H 0.7850 0.4646 0.3313 0.1314 0.542(8) Uiso R . P 1 2
H622 H 0.6805 0.4163 0.2947 0.1314 0.542(8) Uiso R . P 1 2
H1571 H 0.7177 0.5584 0.4537 0.1251 0.458(8) Uiso R . P 1 1
H1572 H 0.6170 0.5070 0.4147 0.1251 0.458(8) Uiso R . P 1 1
H1581 H 0.6071 0.3842 0.4935 0.1264 0.458(8) Uiso R . P 1 1
H1582 H 0.5443 0.3406 0.4395 0.1264 0.458(8) Uiso R . P 1 1
H1611 H 0.6087 0.4871 0.3219 0.1172 0.458(8) Uiso R . P 1 1
H1612 H 0.6262 0.5273 0.2628 0.1172 0.458(8) Uiso R . P 1 1
H1621 H 0.7405 0.4341 0.3088 0.1179 0.458(8) Uiso R . P 1 1
H1622 H 0.7511 0.4691 0.2489 0.1179 0.458(8) Uiso R . P 1 1
H701 H 0.7024 0.3073 0.5261 0.1264 0.542(8) Uiso R . P 1 2
H702 H 0.7822 0.4284 0.5450 0.1264 0.542(8) Uiso R . P 1 2
H703 H 0.7652 0.4010 0.4842 0.1264 0.542(8) Uiso R . P 1 2
H1701 H 0.6618 0.2745 0.4697 0.1271 0.458(8) Uiso R . P 1 1
H1702 H 0.7663 0.3923 0.4728 0.1271 0.458(8) Uiso R . P 1 1
H1703 H 0.7036 0.3486 0.4188 0.1271 0.458(8) Uiso R . P 1 1
H1631 H 0.6265 0.2730 0.2591 0.1197 0.458(8) Uiso R . P 1 1
H1632 H 0.5517 0.2951 0.2975 0.1197 0.458(8) Uiso R . P 1 1
H1633 H 0.5624 0.3302 0.2377 0.1197 0.458(8) Uiso R . P 1 1
H631 H 0.6707 0.2865 0.3553 0.1328 0.542(8) Uiso R . P 1 2
H632 H 0.6813 0.3619 0.4035 0.1328 0.542(8) Uiso R . P 1 2
H633 H 0.5768 0.3136 0.3669 0.1328 0.542(8) Uiso R . P 1 2
H491 H 0.2003 0.1040 0.2981 0.1717 1.0000 Uiso R . . . .
H492 H 0.3021 0.1524 0.3363 0.1717 1.0000 Uiso R . . . .
H493 H 0.3185 0.1849 0.2761 0.1717 1.0000 Uiso R . . . .
H481 H 0.2035 0.2452 0.3464 0.1193 1.0000 Uiso R . . . .
H482 H 0.2199 0.2777 0.2861 0.1193 1.0000 Uiso R . . . .

loop_
_atom_site_aniso_label
_atom_site_aniso_U_11
_atom_site_aniso_U_22
_atom_site_aniso_U_33
_atom_site_aniso_U_23
_atom_site_aniso_U_13
_atom_site_aniso_U_12
C1 0.0331(18) 0.0379(19) 0.0396(19) 0.0021(15) 0.0010(15) 0.0145(16)
S2 0.0400(5) 0.0369(5) 0.0440(5) 0.0058(4) 0.0053(4) 0.0143(4)
C3 0.0384(19) 0.0352(18) 0.0369(19) 0.0086(14) 0.0080(15) 0.0166(16)
C4 0.042(2) 0.041(2) 0.046(2) 0.0085(17) 0.0141(16) 0.0219(17)
C5 0.052(2) 0.044(2) 0.042(2) 0.0037(17) 0.0151(18) 0.0202(19)
C6 0.048(2) 0.041(2) 0.0354(19) 0.0017(16) 0.0054(16) 0.0142(18)
C7 0.040(2) 0.043(2) 0.0323(17) 0.0080(15) 0.0046(15) 0.0175(17)
C8 0.041(2) 0.052(2) 0.0348(19) 0.0058(17) 0.0030(15) 0.0184(19)
C9 0.0311(18) 0.045(2) 0.0380(19) 0.0061(16) -0.0016(14) 0.0164(16)
C10 0.039(2) 0.048(2) 0.039(2) -0.0007(16) 0.0029(16) 0.0224(18)
C11 0.039(2) 0.049(2) 0.043(2) -0.0001(17) 0.0035(16) 0.0236(18)
C12 0.041(2) 0.041(2) 0.040(2) 0.0028(15) 0.0042(16) 0.0223(17)
C13 0.0329(18) 0.041(2) 0.0405(19) 0.0003(15) 0.0028(15) 0.0180(16)
S14 0.0413(5) 0.0474(5) 0.0438(5) 0.0001(4) 0.0059(4) 0.0258(4)
C15 0.041(2) 0.0375(19) 0.0348(18) -0.0010(14) 0.0071(15) 0.0217(16)
C16 0.042(2) 0.043(2) 0.046(2) 0.0054(17) 0.0145(17) 0.0211(18)
C17 0.054(2) 0.054(2) 0.041(2) 0.0105(18) 0.0141(18) 0.032(2)
C18 0.051(2) 0.058(3) 0.0351(19) 0.0065(17) 0.0072(17) 0.032(2)
C19 0.045(2) 0.047(2) 0.0305(17) -0.0037(15) 0.0038(15) 0.0229(18)
C20 0.040(2) 0.056(2) 0.0340(19) -0.0053(17) 0.0016(15) 0.0216(19)
C21 0.0313(18) 0.045(2) 0.0371(19) -0.0024(16) -0.0003(14) 0.0148(16)
C22 0.044(2) 0.044(2) 0.038(2) -0.0006(16) 0.0002(16) 0.0208(18)
C23 0.037(2) 0.038(2) 0.047(2) 0.0017(16) 0.0010(16) 0.0123(17)
C24 0.043(2) 0.042(2) 0.040(2) -0.0002(16) 0.0047(16) 0.0207(18)
C25 0.0319(18) 0.0374(19) 0.0406(19) -0.0017(15) -0.0016(14) 0.0139(15)
C26 0.0385(19) 0.041(2) 0.0317(17) 0.0005(14) 0.0065(14) 0.0211(16)
C27 0.0285(17) 0.0387(19) 0.0410(19) 0.0032(15) -0.0003(14) 0.0149(15)
C28 0.041(2) 0.0378(19) 0.0319(17) 0.0066(14) 0.0062(15) 0.0193(16)
C29 0.098(4) 0.069(3) 0.068(3) -0.010(2) 0.024(3) 0.051(3)
C30 0.192(7) 0.115(5) 0.105(5) -0.016(4) 0.007(5) 0.110(5)
C31 0.145(7) 0.105(6) 0.164(7) -0.039(5) 0.082(6) 0.035(5)
C32 0.135(6) 0.130(6) 0.094(5) -0.048(4) -0.019(4) 0.083(5)
C33 0.067(3) 0.041(2) 0.051(2) 0.0060(18) 0.013(2) 0.026(2)
C34 0.166(8) 0.085(5) 0.097(5) 0.048(4) 0.066(6) 0.088(6)
C35 0.087(5) 0.069(4) 0.152(7) 0.016(4) 0.027(5) 0.054(4)
C36 0.205(11) 0.064(4) 0.102(6) -0.023(4) -0.047(6) 0.077(6)
C37 0.068(3) 0.054(3) 0.054(2) 0.007(2) 0.014(2) 0.041(2)
C38 0.219(12) 0.121(7) 0.120(7) -0.031(6) -0.058(7) 0.138(9)
C39 0.180(9) 0.074(4) 0.096(5) 0.018(4) 0.061(6) 0.083(6)
C40 0.089(5) 0.042(3) 0.169(8) 0.007(4) 0.038(5) 0.027(3)
C41 0.094(4) 0.076(3) 0.071(3) 0.033(3) 0.029(3) 0.063(3)
C42 0.240(9) 0.080(5) 0.099(5) 0.016(4) -0.019(6) 0.055(6)
C43 0.142(7) 0.100(5) 0.102(5) 0.048(4) -0.027(5) 0.038(5)
C44 0.135(6) 0.131(6) 0.143(6) 0.074(5) 0.071(5) 0.074(5)
O45 0.0331(14) 0.0386(14) 0.0524(16) -0.0046(12) -0.0029(11) 0.0160(12)
C46 0.045(3) 0.049(3) 0.083(4) -0.016(2) -0.004(2) 0.015(2)
C47 0.067(3) 0.049(3) 0.078(4) -0.013(2) 0.011(3) 0.021(2)
C48 0.073(4) 0.069(4) 0.130(7) -0.043(4) 0.015(4) 0.011(3)
C49 0.152(10) 0.062(4) 0.153(9) -0.032(5) 0.040(7) 0.007(5)
O50 0.0352(14) 0.0442(15) 0.0510(16) 0.0037(12) 0.0001(12) 0.0201(12)
C51 0.041(2) 0.062(3) 0.089(4) 0.012(3) -0.003(2) 0.028(2)
C52 0.061(3) 0.066(3) 0.068(3) 0.010(2) 0.003(2) 0.037(3)
C53 0.066(4) 0.096(5) 0.096(5) 0.025(4) 0.002(3) 0.048(4)
C54 0.131(8) 0.167(11) 0.170(10) 0.079(8) 0.032(7) 0.114(9)
O55 0.0446(15) 0.0404(14) 0.0438(14) -0.0020(11) 0.0079(12) 0.0205(13)
C56 0.083(3) 0.056(3) 0.103(4) 0.019(3) 0.033(3) 0.045(3)
C57 0.088(5) 0.069(4) 0.167(7) 0.033(5) 0.028(5) 0.054(4)
C58 0.089(5) 0.070(4) 0.168(7) 0.033(5) 0.028(5) 0.053(4)
O59 0.0464(15) 0.0405(15) 0.0447(14) 0.0078(11) 0.0096(12) 0.0229(13)
C60 0.088(4) 0.047(3) 0.119(4) 0.015(3) 0.043(3) 0.036(3)
C61 0.099(5) 0.058(4) 0.175(8) 0.046(5) 0.042(5) 0.046(4)
C62 0.100(5) 0.059(4) 0.175(8) 0.045(5) 0.042(5) 0.046(4)
C157 0.099(6) 0.070(5) 0.155(8) 0.005(5) 0.042(6) 0.051(4)
C158 0.100(6) 0.070(5) 0.155(8) 0.006(5) 0.041(6) 0.051(4)
C161 0.094(5) 0.047(4) 0.152(7) -0.005(4) 0.038(5) 0.030(4)
C162 0.095(5) 0.047(4) 0.152(7) -0.006(4) 0.038(5) 0.030(4)
C70 0.090(5) 0.070(4) 0.169(8) 0.032(5) 0.027(5) 0.053(4)
C170 0.100(6) 0.071(5) 0.156(8) 0.006(5) 0.040(6) 0.051(4)
C163 0.096(5) 0.048(4) 0.153(7) -0.006(4) 0.037(5) 0.029(4)
C63 0.101(5) 0.060(4) 0.176(8) 0.045(5) 0.042(5) 0.046(4)

loop_
_atom_type_symbol
_atom_type_scat_dispersion_real
_atom_type_scat_dispersion_imag
_atom_type_scat_Cromer_Mann_a1
_atom_type_scat_Cromer_Mann_b1
_atom_type_scat_Cromer_Mann_a2
_atom_type_scat_Cromer_Mann_b2
_atom_type_scat_Cromer_Mann_a3
_atom_type_scat_Cromer_Mann_b3
_atom_type_scat_Cromer_Mann_a4
_atom_type_scat_Cromer_Mann_b4
_atom_type_scat_Cromer_Mann_c
_atom_type_scat_source
C 0.0181 0.0091 2.3100 20.8439 1.0200 10.2075 1.5886 0.5687 0.8650 51.6512 0.2156 'International Tables Vol C 4.2.6.8 and 6.1.1.4'
H 0.0000 0.0000 0.4930 10.5109 0.3229 26.1257 0.1402 3.1424 0.0408 57.7998 0.0030 'International Tables Vol C 4.2.6.8 and 6.1.1.4'
O 0.0492 0.0322 3.0485 13.2771 2.2868 5.7011 1.5463 0.3239 0.8670 32.9089 0.2508 'International Tables Vol C 4.2.6.8 and 6.1.1.4'
S 0.3331 0.5567 6.9053 1.4679 5.2034 22.2151 1.4379 0.2536 1.5863 56.1720 0.8669 'International Tables Vol C 4.2.6.8 and 6.1.1.4'

loop_
_geom_angle_atom_site_label_1
_geom_angle_atom_site_label_2
_geom_angle_atom_site_label_3
_geom_angle
_geom_angle_publ_flag
S2 C1 C24 119.1(3) yes
S2 C1 C25 121.1(3) yes
C24 C1 C25 119.8(4) yes
C1 S2 C3 97.54(17) yes
S2 C3 C4 119.3(3) yes
S2 C3 C28 120.4(3) yes
C4 C3 C28 120.2(4) yes
C3 C4 C5 121.5(4) yes
C3 C4 H41 119.3 no
C5 C4 H41 119.2 no
C4 C5 C6 116.8(4) yes
C4 C5 C29 119.9(5) yes
C6 C5 C29 123.2(5) yes
C5 C6 C7 123.6(4) yes
C5 C6 H61 118.1 no
C7 C6 H61 118.3 no
C6 C7 C8 121.2(4) yes
C6 C7 C28 118.2(4) yes
C8 C7 C28 120.6(4) yes
C7 C8 C9 109.9(3) yes
C7 C8 H81 109.3 no
C9 C8 H81 109.3 no
C7 C8 H82 109.3 no
C9 C8 H82 109.4 no
H81 C8 H82 109.5 no
C8 C9 C10 117.9(4) yes
C8 C9 C27 122.1(4) yes
C10 C9 C27 120.0(4) yes
C9 C10 C11 121.9(4) yes
C9 C10 H101 119.0 no
C11 C10 H101 119.0 no
C10 C11 C12 117.1(4) yes
C10 C11 C37 122.6(4) yes
C12 C11 C37 120.4(4) yes
C11 C12 C13 121.9(4) yes
C11 C12 H121 119.1 no
C13 C12 H121 119.1 no
C12 C13 S14 118.9(3) yes
C12 C13 C27 119.7(4) yes
S14 C13 C27 121.4(3) yes
C13 S14 C15 97.58(17) yes
S14 C15 C16 119.7(3) yes
S14 C15 C26 120.2(3) yes
C16 C15 C26 120.0(4) yes
C15 C16 C17 121.8(4) yes
C15 C16 H161 119.0 no
C17 C16 H161 119.1 no
C16 C17 C18 117.3(4) yes
C16 C17 C41 121.0(4) yes
C18 C17 C41 121.7(4) yes
C17 C18 C19 123.0(4) yes
C17 C18 H181 118.6 no
C19 C18 H181 118.4 no
C18 C19 C20 120.9(4) yes
C18 C19 C26 118.5(4) yes
C20 C19 C26 120.6(4) yes
C19 C20 C21 110.8(3) yes
C19 C20 H201 109.2 no
C21 C20 H201 109.2 no
C19 C20 H202 109.0 no
C21 C20 H202 109.1 no
H201 C20 H202 109.5 no
C20 C21 C22 118.4(4) yes
C20 C21 C25 122.1(4) yes
C22 C21 C25 119.5(4) yes
C21 C22 C23 122.2(4) yes
C21 C22 H221 119.0 no
C23 C22 H221 118.8 no
C22 C23 C24 117.5(4) yes
C22 C23 C33 122.2(4) yes
C24 C23 C33 120.3(4) yes
C1 C24 C23 121.8(4) yes
C1 C24 H241 119.2 no
C23 C24 H241 119.0 no
C1 C25 C21 119.1(4) yes
C1 C25 O45 120.9(4) yes
C21 C25 O45 119.9(4) yes
C19 C26 C15 119.2(4) yes
C19 C26 O59 118.2(4) yes
C15 C26 O59 122.5(4) yes
C13 C27 C9 119.3(4) yes
C13 C27 O50 120.4(3) yes
C9 C27 O50 120.3(3) yes
C7 C28 C3 119.6(4) yes
C7 C28 O55 117.7(4) yes
C3 C28 O55 122.5(4) yes
C5 C29 C30 109.3(5) yes
C5 C29 C31 109.1(5) yes
C30 C29 C31 132.0(9) yes
C5 C29 C32 110.2(6) yes
C30 C29 C32 98.1(7) yes
C31 C29 C32 94.6(8) yes
C29 C30 H301 109.9 no
C29 C30 H302 109.5 no
H301 C30 H302 109.5 no
C29 C30 H303 108.9 no
H301 C30 H303 109.5 no
H302 C30 H303 109.5 no
C29 C31 H311 109.0 no
C29 C31 H312 113.6 no
H311 C31 H312 109.5 no
C29 C31 H313 105.8 no
H311 C31 H313 109.5 no
H312 C31 H313 109.5 no
C29 C32 H321 109.8 no
C29 C32 H322 109.0 no
H321 C32 H322 109.5 no
C29 C32 H323 109.6 no
H321 C32 H323 109.5 no
H322 C32 H323 109.5 no
C23 C33 C34 113.7(4) yes
C23 C33 C35 109.6(4) yes
C34 C33 C35 107.9(6) yes
C23 C33 C36 109.7(5) yes
C34 C33 C36 108.0(7) yes
C35 C33 C36 107.8(7) yes
C33 C34 H341 109.7 no
C33 C34 H342 110.2 no
H341 C34 H342 109.5 no
C33 C34 H343 108.5 no
H341 C34 H343 109.5 no
H342 C34 H343 109.5 no
C33 C35 H351 109.6 no
C33 C35 H352 109.7 no
H351 C35 H352 109.5 no
C33 C35 H353 109.2 no
H351 C35 H353 109.5 no
H352 C35 H353 109.5 no
C33 C36 H361 109.5 no
C33 C36 H362 109.7 no
H361 C36 H362 109.5 no
C33 C36 H363 109.3 no
H361 C36 H363 109.5 no
H362 C36 H363 109.5 no
C11 C37 C38 108.2(5) yes
C11 C37 C39 113.1(4) yes
C38 C37 C39 108.4(7) yes
C11 C37 C40 110.0(4) yes
C38 C37 C40 109.7(7) yes
C39 C37 C40 107.4(6) yes
C37 C38 H381 109.7 no
C37 C38 H382 109.3 no
H381 C38 H382 109.5 no
C37 C38 H383 109.4 no
H381 C38 H383 109.5 no
H382 C38 H383 109.5 no
C37 C39 H391 109.4 no
C37 C39 H392 109.7 no
H391 C39 H392 109.5 no
C37 C39 H393 109.3 no
H391 C39 H393 109.5 no
H392 C39 H393 109.5 no
C37 C40 H401 109.2 no
C37 C40 H402 109.6 no
H401 C40 H402 109.5 no
C37 C40 H403 109.6 no
H401 C40 H403 109.5 no
H402 C40 H403 109.5 no
C17 C41 C42 110.5(5) yes
C17 C41 C43 112.5(5) yes
C42 C41 C43 118.3(8) yes
C17 C41 C44 109.2(5) yes
C42 C41 C44 106.2(9) yes
C43 C41 C44 98.9(8) yes
C41 C42 H421 109.5 no
C41 C42 H422 113.3 no
H421 C42 H422 109.5 no
C41 C42 H423 105.5 no
H421 C42 H423 109.5 no
H422 C42 H423 109.5 no
C41 C43 H431 109.7 no
C41 C43 H432 109.0 no
H431 C43 H432 109.5 no
C41 C43 H433 109.7 no
H431 C43 H433 109.5 no
H432 C43 H433 109.5 no
C41 C44 H441 109.4 no
C41 C44 H442 110.7 no
H441 C44 H442 109.5 no
C41 C44 H443 108.2 no
H441 C44 H443 109.5 no
H442 C44 H443 109.5 no
C25 O45 C46 112.6(3) yes
O45 C46 C47 109.1(4) yes
O45 C46 H461 109.5 no
C47 C46 H461 109.5 no
O45 C46 H462 109.6 no
C47 C46 H462 109.6 no
H461 C46 H462 109.5 no
C46 C47 C48 110.4(5) yes
C46 C47 H471 109.1 no
C48 C47 H471 110.3 no
C46 C47 H472 108.9 no
C48 C47 H472 108.7 no
H471 C47 H472 109.5 no
C47 C48 C49 109.0(6) yes
C47 C48 H481 108.7 no
C49 C48 H481 108.4 no
C47 C48 H482 110.4 no
C49 C48 H482 110.8 no
H481 C48 H482 109.5 no
C48 C49 H491 108.2 no
C48 C49 H492 111.3 no
H491 C49 H492 109.5 no
C48 C49 H493 108.8 no
H491 C49 H493 109.5 no
H492 C49 H493 109.5 no
C27 O50 C51 112.6(3) yes
O50 C51 C52 110.2(4) yes
O50 C51 H511 109.1 no
C52 C51 H511 109.1 no
O50 C51 H512 109.4 no
C52 C51 H512 109.6 no
H511 C51 H512 109.5 no
C51 C52 C53 112.6(5) yes
C51 C52 H521 108.9 no
C53 C52 H521 108.9 no
C51 C52 H522 108.5 no
C53 C52 H522 108.4 no
H521 C52 H522 109.5 no
C52 C53 C54 112.1(6) yes
C52 C53 H531 108.7 no
C54 C53 H531 108.4 no
C52 C53 H532 109.2 no
C54 C53 H532 108.9 no
H531 C53 H532 109.5 no
C53 C54 H541 110.0 no
C53 C54 H542 109.5 no
H541 C54 H542 109.5 no
C53 C54 H543 108.9 no
H541 C54 H543 109.5 no
H542 C54 H543 109.5 no
C28 O55 C56 115.8(4) yes
O55 C56 C157 109.4(7) yes
O55 C56 H561 109.4 no
C157 C56 H561 108.5 no
O55 C56 H562 109.6 no
C157 C56 H562 110.4 no
H561 C56 H562 109.5 no
O55 C56 C57 114.1(6) yes
O55 C56 H563 108.2 no
C57 C56 H563 108.2 no
O55 C56 H564 108.4 no
C57 C56 H564 108.4 no
H563 C56 H564 109.5 no
C56 C57 C58 114.1(9) yes
C56 C57 H571 108.2 no
C58 C57 H571 111.5 no
C56 C57 H572 108.1 no
C58 C57 H572 105.5 no
H571 C57 H572 109.5 no
C57 C58 C70 111.3(10) yes
C57 C58 H581 105.7 no
C70 C58 H581 101.8 no
C57 C58 H582 111.8 no
C70 C58 H582 115.8 no
H581 C58 H582 109.5 no
C26 O59 C60 116.6(4) yes
O59 C60 C161 116.9(9) yes
O59 C60 H601 107.6 no
C161 C60 H601 107.9 no
O59 C60 H602 107.3 no
C161 C60 H602 107.5 no
H601 C60 H602 109.5 no
O59 C60 C61 110.1(7) yes
O59 C60 H603 109.2 no
C61 C60 H603 108.9 no
O59 C60 H604 109.3 no
C61 C60 H604 109.9 no
H603 C60 H604 109.5 no
C60 C61 C62 116.1(12) yes
C60 C61 H611 108.2 no
C62 C61 H611 109.2 no
C60 C61 H612 107.2 no
C62 C61 H612 106.6 no
H611 C61 H612 109.5 no
C61 C62 C63 115.4(12) yes
C61 C62 H621 106.6 no
C63 C62 H621 105.5 no
C61 C62 H622 109.2 no
C63 C62 H622 110.4 no
H621 C62 H622 109.5 no
C56 C157 C158 120.7(13) yes
C56 C157 H1571 108.3 no
C158 C157 H1571 111.4 no
C56 C157 H1572 106.5 no
C158 C157 H1572 99.6 no
H1571 C157 H1572 109.5 no
C157 C158 C170 127.2(16) yes
C157 C158 H1581 97.4 no
C170 C158 H1581 91.0 no
C157 C158 H1582 110.8 no
C170 C158 H1582 115.1 no
H1581 C158 H1582 109.5 no
C60 C161 C162 116.0(15) yes
C60 C161 H1611 107.5 no
C162 C161 H1611 109.1 no
C60 C161 H1612 108.0 no
C162 C161 H1612 106.7 no
H1611 C161 H1612 109.5 no
C161 C162 C163 109.7(15) yes
C161 C162 H1621 108.4 no
C163 C162 H1621 106.5 no
C161 C162 H1622 110.8 no
C163 C162 H1622 111.8 no
H1621 C162 H1622 109.5 no
C58 C70 H701 109.4 no
C58 C70 H702 116.4 no
H701 C70 H702 109.5 no
C58 C70 H703 102.3 no
H701 C70 H703 109.5 no
H702 C70 H703 109.5 no
C158 C170 H1701 111.5 no
C158 C170 H1702 120.2 no
H1701 C170 H1702 109.5 no
C158 C170 H1703 95.6 no
H1701 C170 H1703 109.5 no
H1702 C170 H1703 109.5 no
C162 C163 H1631 109.8 no
C162 C163 H1632 111.9 no
H1631 C163 H1632 109.5 no
C162 C163 H1633 106.6 no
H1631 C163 H1633 109.5 no
H1632 C163 H1633 109.5 no
C62 C63 H631 108.6 no
C62 C63 H632 112.4 no
H631 C63 H632 109.5 no
C62 C63 H633 107.4 no
H631 C63 H633 109.5 no
H632 C63 H633 109.5 no

loop_
_geom_bond_atom_site_label_1
_geom_bond_atom_site_label_2
_geom_bond_distance
_geom_bond_publ_flag
C1 S2 1.788(4) yes
C1 C24 1.387(6) yes
C1 C25 1.404(6) yes
S2 C3 1.791(4) yes
C3 C4 1.385(6) yes
C3 C28 1.388(6) yes
C4 C5 1.397(7) yes
C4 H41 0.950 no
C5 C6 1.394(7) yes
C5 C29 1.542(6) yes
C6 C7 1.374(6) yes
C6 H61 0.950 no
C7 C8 1.534(6) yes
C7 C28 1.414(6) yes
C8 C9 1.536(5) yes
C8 H81 0.950 no
C8 H82 0.950 no
C9 C10 1.392(6) yes
C9 C27 1.376(6) yes
C10 C11 1.397(6) yes
C10 H101 0.950 no
C11 C12 1.391(6) yes
C11 C37 1.545(6) yes
C12 C13 1.387(6) yes
C12 H121 0.950 no
C13 S14 1.789(4) yes
C13 C27 1.406(5) yes
S14 C15 1.789(4) yes
C15 C16 1.384(6) yes
C15 C26 1.394(6) yes
C16 C17 1.391(7) yes
C16 H161 0.950 no
C17 C18 1.380(7) yes
C17 C41 1.543(6) yes
C18 C19 1.390(6) yes
C18 H181 0.950 no
C19 C20 1.522(6) yes
C19 C26 1.410(6) yes
C20 C21 1.532(5) yes
C20 H201 0.950 no
C20 H202 0.950 no
C21 C22 1.391(6) yes
C21 C25 1.391(6) yes
C22 C23 1.390(6) yes
C22 H221 0.950 no
C23 C24 1.386(6) yes
C23 C33 1.534(6) yes
C24 H241 0.950 no
C25 O45 1.379(5) yes
C26 O59 1.358(5) yes
C27 O50 1.372(5) yes
C28 O55 1.363(5) yes
C29 C30 1.469(11) yes
C29 C31 1.488(8) yes
C29 C32 1.557(11) yes
C30 H301 0.950 no
C30 H302 0.950 no
C30 H303 0.950 no
C31 H311 0.950 no
C31 H312 0.950 no
C31 H313 0.950 no
C32 H321 0.950 no
C32 H322 0.950 no
C32 H323 0.950 no
C33 C34 1.504(7) yes
C33 C35 1.545(9) yes
C33 C36 1.491(9) yes
C34 H341 0.950 no
C34 H342 0.950 no
C34 H343 0.950 no
C35 H351 0.950 no
C35 H352 0.950 no
C35 H353 0.950 no
C36 H361 0.950 no
C36 H362 0.950 no
C36 H363 0.950 no
C37 C38 1.516(7) yes
C37 C39 1.494(8) yes
C37 C40 1.530(7) yes
C38 H381 0.950 no
C38 H382 0.950 no
C38 H383 0.950 no
C39 H391 0.950 no
C39 H392 0.950 no
C39 H393 0.950 no
C40 H401 0.950 no
C40 H402 0.950 no
C40 H403 0.950 no
C41 C42 1.477(6) yes
C41 C43 1.512(6) yes
C41 C44 1.517(8) yes
C42 H421 0.950 no
C42 H422 0.950 no
C42 H423 0.950 no
C43 H431 0.950 no
C43 H432 0.950 no
C43 H433 0.950 no
C44 H441 0.950 no
C44 H442 0.950 no
C44 H443 0.950 no
O45 C46 1.427(6) yes
C46 C47 1.486(6) yes
C46 H461 0.950 no
C46 H462 0.950 no
C47 C48 1.559(8) yes
C47 H471 0.950 no
C47 H472 0.950 no
C48 C49 1.491(6) yes
C48 H481 0.950 no
C48 H482 0.950 no
C49 H491 0.950 no
C49 H492 0.950 no
C49 H493 0.950 no
O50 C51 1.432(5) yes
C51 C52 1.475(6) yes
C51 H511 0.950 no
C51 H512 0.950 no
C52 C53 1.524(8) yes
C52 H521 0.950 no
C52 H522 0.950 no
C53 C54 1.483(8) yes
C53 H531 0.950 no
C53 H532 0.950 no
C54 H541 0.950 no
C54 H542 0.950 no
C54 H543 0.950 no
O55 C56 1.435(6) yes
C56 C157 1.439(17) yes
C56 H561 0.950 no
C56 H562 0.950 no
C56 C57 1.510(9) yes
C56 H563 0.950 no
C56 H564 0.950 no
C57 C58 1.509(7) yes
C57 H571 0.950 no
C57 H572 0.950 no
C58 C70 1.514(9) yes
C58 H581 0.950 no
C58 H582 0.950 no
O59 C60 1.416(7) yes
C60 C161 1.484(18) yes
C60 H601 0.950 no
C60 H602 0.950 no
C60 C61 1.427(15) yes
C60 H603 0.950 no
C60 H604 0.950 no
C61 C62 1.506(9) yes
C61 H611 0.950 no
C61 H612 0.950 no
C62 C63 1.497(9) yes
C62 H621 0.950 no
C62 H622 0.950 no
C157 C158 1.494(9) yes
C157 H1571 0.950 no
C157 H1572 0.950 no
C158 C170 1.495(10) yes
C158 H1581 0.950 no
C158 H1582 0.950 no
C161 C162 1.49(2) yes
C161 H1611 0.950 no
C161 H1612 0.950 no
C162 C163 1.56(2) yes
C162 H1621 0.950 no
C162 H1622 0.950 no
C70 H701 0.950 no
C70 H702 0.950 no
C70 H703 0.950 no
C170 H1701 0.950 no
C170 H1702 0.950 no
C170 H1703 0.950 no
C163 H1631 0.950 no
C163 H1632 0.950 no
C163 H1633 0.950 no
C63 H631 0.950 no
C63 H632 0.950 no
C63 H633 0.950 no

loop_
_geom_hbond_atom_site_label_D
_geom_hbond_atom_site_label_H
_geom_hbond_atom_site_label_A
_geom_hbond_angle_DHA
_geom_hbond_distance_DH
_geom_hbond_distance_HA
_geom_hbond_distance_DA
_geom_hbond_publ_flag
C61 H611 C157 130 0.95 1.99 2.702(13) yes
C62 H622 C163 140 0.95 1.39 2.196(13) yes
C157 H1572 C61 133 0.95 1.96 2.702(13) yes
C170 H1703 C62 147 0.95 2.53 3.364(13) yes
C170 H1703 C63 147 0.95 1.42 2.275(13) yes
C63 H632 C158 126 0.95 1.75 2.434(13) yes
C63 H632 C170 159 0.95 1.36 2.275(13) yes
